data_4110146
loop_
_publ_author_name
'Elizabeth A. Zhurova'
'Vladimir V. Zhurov'
'A. Alan Pinkerton'

_publ_contact_author
;
A. Alan Pinkerton
;
_publ_contact_author_email apinker@utnet.utoledo.edu
_publ_contact_author_fax 1-419-530-4033
_publ_contact_author_phone 1-419-530-4580
_publ_section_title
;
 Structure and Bonding in \b-HMX-Characterization of a Trans-Annular N...N
 Interaction
;
_journal_name_full 'Journal of the American Chemical Society'
_journal_page_first 13887
_journal_page_last 13893
_journal_paper_doi 10.1021/ja073801b
_journal_volume 129
_journal_year 2007
_chemical_formula_sum 'C4 H8 N8 O8'
_chemical_formula_weight 296.18
_space_group_IT_number 14
_symmetry_cell_setting monoclinic
_symmetry_space_group_name_Hall '-P 2yn'
_symmetry_space_group_name_H-M 'P 1 21/n 1'
_atom_type_scat_source 'Koritsanszky et al, (2003)'
_cell_angle_alpha 90.000
_cell_angle_beta 102.058(2)
_cell_angle_gamma 90.000
_cell_formula_units_Z 2
_cell_length_a 6.5209(2)
_cell_length_b 10.7610(2)
_cell_length_c 7.3062(2)
_cell_measurement_reflns_used 32880
_cell_measurement_temperature 20(2)
_cell_measurement_theta_max 70.63
_cell_measurement_theta_min 0
_cell_volume 501.37(2)
_computing_cell_refinement 'Otwinowski & Minor (1997)'
_computing_data_collection CrystalClear,(2005)
_computing_data_reduction 'Zhurov et al,(2005)'
_computing_molecular_graphics 'Koritsanszky et al, (2003)'
_computing_publication_material 'Koritsanszky et al, (2003)'
_computing_structure_refinement 'Koritsanszky et al, (2003)'
_computing_structure_solution 'Sheldrick (1997)'
_diffrn_measurement_device 'Rigaku R-axis Rapid'
_diffrn_measurement_method w
_diffrn_radiation_type 'Mo K\a'
_diffrn_radiation_wavelength 0.71073
_diffrn_reflns_av_R_equivalents 0.0166
_diffrn_reflns_limit_h_max 14
_diffrn_reflns_limit_h_min -12
_diffrn_reflns_limit_k_max 28
_diffrn_reflns_limit_k_min -28
_diffrn_reflns_limit_l_max 19
_diffrn_reflns_limit_l_min -19
_diffrn_reflns_number 135020
_diffrn_reflns_theta_max 70.63
_exptl_absorpt_coefficient_mu 0.187
_exptl_absorpt_correction_type none
_exptl_crystal_colour colorless
_exptl_crystal_density_diffrn 1.962
_exptl_crystal_description 'prism '
_exptl_crystal_size_max 0.26
_exptl_crystal_size_mid 0.26
_exptl_crystal_size_min 0.12
_refine_diff_density_max 0.12
_refine_diff_density_min -0.12
_refine_ls_extinction_coef 0.0
_refine_ls_extinction_method none
_refine_ls_goodness_of_fit_ref 1.09
_refine_ls_hydrogen_treatment refall
_refine_ls_number_parameters 389
_refine_ls_number_reflns 3132
_refine_ls_R_factor_gt 0.0111
_refine_ls_shift/su_max 0.0000
_refine_ls_structure_factor_coef Fsqd
_refine_ls_weighting_details w=1/[s^2^(Fsqd)]
_refine_ls_weighting_scheme calc
_refine_ls_wR_factor_ref 0.0093
_reflns_number_gt 4041
_reflns_number_total 7631
_reflns_threshold_expression 'I>3\s, non-overlapped & non-partial reflections'
_cod_data_source_file ja073801bsi20070813_065038.cif
_cod_data_source_block HMX
_cod_original_cell_volume 501.37
_cod_original_formula_sum 'C4 H8 N8 O8 '
_cod_database_code 4110146

loop_
_symmetry_equiv_pos_site_id
_symmetry_equiv_pos_as_xyz
1 +X,+Y,+Z
2 1/2-X,1/2+Y,1/2-Z
3 -X,-Y,-Z
4 1/2+X,1/2-Y,1/2+Z

loop_
_atom_local_axes_label
_atom_local_axes_atom0
_atom_local_axes_ax1
_atom_local_axes_atom1
_atom_local_axes_atom2
_atom_local_axes_ax2
O(1) N(1) X O(1) O(2) y
O(2) N(1) X O(2) O(1) y
O(3) N(4) X O(3) O(4) y
O(4) N(4) X O(4) O(3) y
N(1) O(2) X N(1) O(1) y
N(2) N(1) X N(2) C(2) y
N(3) N(4) X N(3) C(1) y
N(4) O(3) X N(4) O(4) y
C(1) N(3) X C(1) N(4) y
C(2) N(2) X C(2) N(1) y
H(1A) C(1) Z H(1A) H(1B) y
H(1B) C(1) Z H(1B) H(1A) y
H(2A) C(2) Z H(2A) H(2B) y
H(2B) C(2) Z H(2B) H(2A) y

loop_
_atom_rho_multipole_label
_atom_rho_multipole_coeff_Pv
_atom_rho_multipole_coeff_P00
_atom_rho_multipole_coeff_P11
_atom_rho_multipole_coeff_P1-1
_atom_rho_multipole_coeff_P10
_atom_rho_multipole_coeff_P20
_atom_rho_multipole_coeff_P21
_atom_rho_multipole_coeff_P2-1
_atom_rho_multipole_coeff_P22
_atom_rho_multipole_coeff_P2-2
_atom_rho_multipole_coeff_P30
_atom_rho_multipole_coeff_P31
_atom_rho_multipole_coeff_P3-1
_atom_rho_multipole_coeff_P32
_atom_rho_multipole_coeff_P3-2
_atom_rho_multipole_coeff_P33
_atom_rho_multipole_coeff_P3-3
_atom_rho_multipole_coeff_P40
_atom_rho_multipole_coeff_P41
_atom_rho_multipole_coeff_P4-1
_atom_rho_multipole_coeff_P42
_atom_rho_multipole_coeff_P4-2
_atom_rho_multipole_coeff_P43
_atom_rho_multipole_coeff_P4-3
_atom_rho_multipole_coeff_P44
_atom_rho_multipole_coeff_P4-4
_atom_rho_multipole_kappa_prime
_atom_rho_multipole_kappa_dprime0
_atom_rho_multipole_kappa_dprime1
_atom_rho_multipole_kappa_dprime2
_atom_rho_multipole_kappa_dprime3
_atom_rho_multipole_kappa_dprime4
O(1) 6.09(2) 0.00 -0.114(10) -0.010(7) 0.006(7) -0.027(7) -0.003(7) 0.013(6) -0.168(8) 0.012(7) 0.002(6) -0.017(6) 0.000(5) -0.002(6) 0.003(6) 0.024(7) 0.007(6) 0.011(7) 0.005(7) 0.001(6) -0.009(7) 0.002(7) 0.003(7) -0.004(7) 0.006(7) 0.011(7) 1.0032(14) 0.894(17) 0.89 0.89 0.89 0.89
O(2) 6.093(19) 0.00 -0.118(9) 0.001(8) 0.005(7) -0.038(7) 0.009(6) -0.018(7) -0.152(7) 0.008(7) -0.001(6) -0.011(6) 0.003(5) 0.002(6) 0.001(6) 0.017(6) 0.007(6) 0.017(7) -0.008(7) -0.002(7) -0.011(7) -0.003(7) -0.009(7) -0.006(7) 0.000(7) 0.006(7) 1.0032(14) 0.894(17) 0.89 0.89 0.89 0.89
O(3) 6.083(19) 0.00 -0.132(9) 0.011(7) -0.007(6) -0.018(6) -0.012(6) 0.010(6) -0.158(8) 0.014(7) 0.003(6) -0.013(6) 0.002(5) -0.003(6) 0.008(6) 0.024(6) 0.011(6) 0.003(7) 0.005(7) 0.007(7) 0.002(7) -0.001(7) -0.002(7) 0.009(7) 0.005(7) 0.016(7) 1.0032(14) 0.894(17) 0.89 0.89 0.89 0.89
O(4) 6.12(2) 0.00 -0.114(12) 0.000(7) 0.000(7) -0.024(7) -0.010(8) 0.002(6) -0.171(9) 0.017(8) 0.002(6) -0.018(7) 0.006(5) -0.002(6) 0.008(6) 0.026(7) 0.004(6) 0.014(8) 0.006(8) -0.008(7) -0.014(7) -0.005(7) -0.009(7) 0.009(8) 0.001(8) 0.011(7) 1.0032(14) 0.894(17) 0.89 0.89 0.89 0.89
N(1) 5.10(4) 0.00 0.021(9) 0.051(11) -0.006(8) -0.218(10) 0.008(7) 0.003(7) 0.057(9) -0.078(9) 0.001(8) 0.003(8) -0.009(8) 0.004(9) -0.015(8) 0.359(15) 0.065(9) 0.004(10) -0.002(9) -0.001(9) 0.015(10) -0.004(10) -0.016(11) 0.000(12) -0.012(13) -0.040(13) 0.990(3) 0.858(11) 0.86 0.86 0.86 0.86
N(2) 4.96(3) 0.00 -0.046(8) -0.014(6) 0.018(6) 0.087(6) -0.010(6) -0.007(6) -0.061(7) 0.000(6) 0.018(6) 0.002(6) 0.003(5) -0.002(6) -0.018(6) 0.147(8) -0.001(6) 0.016(7) 0.005(7) -0.003(6) -0.014(7) -0.007(7) -0.010(7) 0.006(9) 0.005(8) 0.005(7) 1.009(2) 1.07(3) 1.07 1.07 1.07 1.07
N(3) 4.98(3) 0.00 -0.055(7) -0.010(7) -0.023(6) 0.075(6) 0.001(6) 0.019(6) -0.064(7) -0.009(6) -0.028(6) -0.001(6) -0.017(5) -0.022(6) 0.042(7) 0.131(8) 0.001(6) 0.008(7) -0.004(7) 0.006(7) -0.012(7) -0.001(7) 0.025(7) 0.000(9) -0.002(7) 0.004(8) 1.009(2) 1.07(3) 1.07 1.07 1.07 1.07
N(4) 5.12(4) 0.00 0.031(10) 0.031(12) -0.010(7) -0.228(10) -0.010(7) 0.015(8) 0.061(9) -0.069(10) 0.000(8) -0.005(8) -0.001(8) -0.009(9) 0.001(9) 0.373(16) 0.042(10) 0.002(10) 0.008(9) -0.001(9) -0.005(10) -0.011(10) 0.007(11) 0.019(12) -0.024(14) -0.057(14) 0.990(3) 0.858(11) 0.86 0.86 0.86 0.86
C(1) 4.11(7) 0.00 -0.057(11) 0.054(15) -0.081(13) -0.045(9) 0.054(9) 0.038(10) -0.098(10) -0.007(9) 0.123(11) -0.185(11) -0.194(12) 0.097(11) 0.000(10) 0.216(12) -0.053(10) 0.009(12) -0.048(12) 0.001(12) -0.035(12) 0.078(13) -0.062(12) -0.001(13) 0.046(12) 0.029(11) 1.003(4) 0.936(13) 0.94 0.94 0.94 0.94
C(2) 4.14(7) 0.00 -0.036(11) -0.016(15) -0.097(12) -0.058(9) 0.058(8) -0.030(10) -0.106(10) -0.013(9) 0.197(13) -0.179(10) 0.059(10) 0.169(12) 0.021(10) 0.215(13) 0.049(10) 0.019(12) -0.072(12) -0.019(12) -0.036(12) -0.038(12) -0.063(12) -0.011(12) 0.066(12) -0.002(11) 1.003(4) 0.936(13) 0.94 0.94 0.94 0.94
H(1A) 0.83(3) 0.00 -0.007(9) -0.015(9) 0.143(17) 0.044(16) 0.001(11) 0.006(11) -0.010(10) -0.005(10) 0.00 0.00 0.00 0.00 0.00 0.00 0.00 0.00 0.00 0.00 0.00 0.00 0.00 0.00 0.00 0.00 1.20 1.20 1.20 1.20 1.20 1.20
H(1B) 0.77(3) 0.00 -0.015(8) -0.013(9) 0.126(14) 0.034(13) -0.009(10) 0.003(11) -0.010(10) -0.004(10) 0.00 0.00 0.00 0.00 0.00 0.00 0.00 0.00 0.00 0.00 0.00 0.00 0.00 0.00 0.00 0.00 1.20 1.20 1.20 1.20 1.20 1.20
H(2A) 0.81(3) 0.00 -0.001(9) 0.010(10) 0.127(16) 0.035(14) -0.004(11) 0.031(12) -0.025(10) -0.002(10) 0.00 0.00 0.00 0.00 0.00 0.00 0.00 0.00 0.00 0.00 0.00 0.00 0.00 0.00 0.00 0.00 1.20 1.20 1.20 1.20 1.20 1.20
H(2B) 0.79(3) 0.00 0.007(8) -0.013(9) 0.126(14) 0.030(14) 0.009(11) -0.006(11) -0.008(9) 0.009(10) 0.00 0.00 0.00 0.00 0.00 0.00 0.00 0.00 0.00 0.00 0.00 0.00 0.00 0.00 0.00 0.00 1.20 1.20 1.20 1.20 1.20 1.20

loop_
_atom_site_aniso_label
_atom_site_aniso_U_11
_atom_site_aniso_U_22
_atom_site_aniso_U_33
_atom_site_aniso_U_12
_atom_site_aniso_U_13
_atom_site_aniso_U_23
O(1) 0.0061(1) 0.0080(1) 0.0074(1) -0.0019(1) 0.0027(1) -0.0001(0)
O(2) 0.0078(1) 0.0084(1) 0.0064(1) -0.0021(1) 0.0018(1) -0.0031(0)
O(3) 0.0087(1) 0.0074(1) 0.0063(1) 0.0001(1) 0.0032(1) 0.0017(0)
O(4) 0.0050(1) 0.0087(1) 0.0086(1) 0.0010(1) 0.0022(1) 0.0009(1)
N(1) 0.0042(1) 0.0046(0) 0.0049(1) -0.0009(1) 0.0011(1) -0.0005(0)
N(2) 0.0045(1) 0.0048(1) 0.0047(1) -0.0009(1) 0.0017(1) -0.0008(0)
N(3) 0.0049(1) 0.0051(1) 0.0057(1) 0.0011(1) 0.0024(1) 0.0012(0)
N(4) 0.0045(1) 0.0053(1) 0.0050(1) -0.0001(1) 0.0018(1) 0.0001(0)
C(1) 0.0045(1) 0.0054(1) 0.0045(1) 0.0005(1) 0.0007(1) -0.0001(0)
C(2) 0.0043(1) 0.0052(1) 0.0054(1) 0.0004(1) 0.0015(1) 0.0004(0)

loop_
_atom_site_label
_atom_site_fract_x
_atom_site_fract_y
_atom_site_fract_z
_atom_site_occupancy
_atom_site_U_iso_or_equiv
O(1) 0.77460(5) 0.22121(2) 0.43330(3) 1.0000 0.007
O(2) 0.64300(5) 0.25015(2) 0.68200(3) 1.0000 0.008
O(3) 0.77815(5) 0.07024(2) 0.07523(3) 1.0000 0.007
O(4) 0.97007(6) -0.06217(2) 0.26422(3) 1.0000 0.007
N(1) 0.64170(5) 0.20460(2) 0.52822(3) 1.0000 0.005
N(2) 0.48134(6) 0.12434(2) 0.45819(3) 1.0000 0.005
N(3) 0.64412(6) -0.02795(2) 0.29181(3) 1.0000 0.005
N(4) 0.80641(5) -0.00347(2) 0.20613(3) 1.0000 0.005
C(1) 0.47861(5) 0.06459(2) 0.27856(3) 1.0000 0.005
C(2) 0.30759(5) 0.11772(2) 0.55152(3) 1.0000 0.005
H(1A) 0.32610 0.01951 0.23566 1.0000 0.019(2)
H(1B) 0.49865 0.13223 0.17225 1.0000 0.015(2)
H(2A) 0.16996 0.08710 0.44922 1.0000 0.018(2)
H(2B) 0.27836 0.20863 0.60740 1.0000 0.016(2)

loop_
_geom_angle_atom_site_label_1
_geom_angle_atom_site_label_2
_geom_angle_atom_site_label_3
_geom_angle
_geom_angle_site_symmetry_1
_geom_angle_site_symmetry_2
_geom_angle_site_symmetry_3
_geom_angle_publ_flag
O(1) N(1) O(2) 126.03(3) 1_555 1_555 1_555 yes
O(1) N(1) N(2) 116.96(2) 1_555 1_555 1_555 yes
O(2) N(1) N(2) 116.97(2) 1_555 1_555 1_555 yes
N(1) N(2) C(1) 118.61(2) 1_555 1_555 1_555 yes
N(1) N(2) C(2) 117.943(19) 1_555 1_555 1_555 yes
C(1) N(2) C(2) 122.76(3) 1_555 1_555 1_555 yes
N(4) N(3) C(1) 118.22(2) 1_555 1_555 1_555 yes
N(4) N(3) C(2) 114.90(3) 1_555 1_555 3_656 yes
C(1) N(3) C(2) 122.16(2) 1_555 1_555 3_656 yes
O(3) N(4) O(4) 125.20(3) 1_555 1_555 1_555 yes
O(3) N(4) N(3) 118.59(3) 1_555 1_555 1_555 yes
O(4) N(4) N(3) 116.16(2) 1_555 1_555 1_555 yes
N(2) C(1) N(3) 111.84(2) 1_555 1_555 1_555 yes
N(2) C(1) H(1A) 107.06(2) 1_555 1_555 1_555 yes
N(2) C(1) H(1B) 111.440(18) 1_555 1_555 1_555 yes
N(3) C(1) H(1A) 109.46(2) 1_555 1_555 1_555 yes
N(3) C(1) H(1B) 107.80(2) 1_555 1_555 1_555 yes
H(1A) C(1) H(1B) 109.22(2) 1_555 1_555 1_555 yes
N(2) C(2) N(3) 109.69(2) 1_555 1_555 3_656 yes
N(2) C(2) H(2A) 107.821(19) 1_555 1_555 1_555 yes
N(2) C(2) H(2B) 110.40(2) 1_555 1_555 1_555 yes
N(3) C(2) H(2A) 110.12(2) 3_656 1_555 1_555 yes
N(3) C(2) H(2B) 108.724(17) 3_656 1_555 1_555 yes
H(2A) C(2) H(2B) 110.09(2) 1_555 1_555 1_555 yes
C(1) H(1A) H(1B) 35.392(11) 1_555 1_555 1_555 yes
C(1) H(1B) H(1A) 35.392(16) 1_555 1_555 1_555 yes
C(2) H(2A) H(2B) 34.954(12) 1_555 1_555 1_555 yes
C(2) H(2B) H(2A) 34.954(16) 1_555 1_555 1_555 yes

loop_
_geom_bond_atom_site_label_1
_geom_bond_atom_site_label_2
_geom_bond_distance
_geom_bond_site_symmetry_1
_geom_bond_site_symmetry_2
_geom_bond_publ_flag
O(1) N(1) 1.2309(3) 1_555 1_555 yes
O(2) N(1) 1.2242(3) 1_555 1_555 yes
O(3) N(4) 1.2264(3) 1_555 1_555 yes
O(4) N(4) 1.2365(4) 1_555 1_555 yes
N(1) N(2) 1.3702(4) 1_555 1_555 yes
N(2) C(1) 1.4582(3) 1_555 1_555 yes
N(2) C(2) 1.4410(4) 1_555 1_555 yes
N(3) N(4) 1.3630(4) 1_555 1_555 yes
N(3) C(1) 1.4568(4) 1_555 1_555 yes
N(3) C(2) 1.4806(3) 1_555 3_656 yes
C(1) H(1A) 1.0920 1_555 1_555 yes
C(1) H(1B) 1.0920 1_555 1_555 yes
C(2) H(2A) 1.0920 1_555 1_555 yes
C(2) H(2B) 1.0920 1_555 1_555 yes
